data_7133198
loop_
_publ_author_name
'Liu, Yong'
'Jia, Mengying'
'Wang, Guodong'
'Yang, Wenhui'
'Xu, Xianxiu'

_publ_section_title
;
 Silver-catalyzed P-centered anion nucleophilic addition to isocyanide:
 access to 2-phosphinoyl indoles/indol-3-ols.
;
_journal_issue 56
_journal_name_full 'Chemical communications (Cambridge, England)'
_journal_page_first 7196
_journal_page_last 7199
_journal_paper_doi 10.1039/d4cc01984a
_journal_volume 60
_journal_year 2024
_chemical_formula_moiety 'C29 H24 N O3 P, 0.6(C H2 Cl2)'
_chemical_formula_sum 'C29.6 H25.2 Cl1.2 N O3 P'
_chemical_formula_weight 516.42
_space_group_crystal_system triclinic
_space_group_IT_number 2
_space_group_name_Hall '-P 1'
_space_group_name_H-M_alt 'P -1'
_atom_sites_solution_hydrogens geom
_atom_sites_solution_primary direct
_atom_sites_solution_secondary difmap
_audit_creation_date 2023-04-06
_audit_creation_method
;
  Olex2 1.2
  (compiled Apr 23 2013 17:54:37, GUI svn.r4466)
;
_audit_update_record
;
2024-02-23 deposited with the CCDC.	2024-06-16 downloaded from the CCDC.
;
_cell_angle_alpha 91.104(5)
_cell_angle_beta 99.247(6)
_cell_angle_gamma 107.898(5)
_cell_formula_units_Z 2
_cell_length_a 9.9338(7)
_cell_length_b 11.4115(6)
_cell_length_c 13.4261(9)
_cell_measurement_reflns_used 3414
_cell_measurement_temperature 150.00(10)
_cell_measurement_theta_max 70.5820
_cell_measurement_theta_min 6.6860
_cell_volume 1425.68(17)
_computing_cell_refinement 'CrysAlisPro 1.171.40.84a (Rigaku OD, 2020)'
_computing_data_collection 'CrysAlisPro 1.171.40.84a (Rigaku OD, 2020)'
_computing_data_reduction 'CrysAlisPro 1.171.40.84a (Rigaku OD, 2020)'
_computing_molecular_graphics
;
O. V. Dolomanov, L. J. Bourhis, R. J. Gildea, J. A. K. Howard and H. Puschmann,
OLEX2: a complete structure solution, refinement and analysis program.
J. Appl. Cryst. (2009). 42, 339-341.
;
_computing_publication_material
;
O. V. Dolomanov, L. J. Bourhis, R. J. Gildea, J. A. K. Howard and H. Puschmann,
OLEX2: a complete structure solution, refinement and analysis program.
J. Appl. Cryst. (2009). 42, 339-341.
;
_computing_structure_refinement
;
XL, G.M. Sheldrick, Acta Cryst.
(2008). A64, 112-122
;
_computing_structure_solution
;
XS, G.M. Sheldrick, Acta Cryst.
(2008). A64, 112-122
;
_diffrn_ambient_environment N~2~
_diffrn_ambient_temperature 150.00(10)
_diffrn_detector 'CCD plate'
_diffrn_detector_area_resol_mean 16.0793
_diffrn_detector_type Eos
_diffrn_measured_fraction_theta_full 0.9994
_diffrn_measured_fraction_theta_max 0.9759
_diffrn_measurement_details
;
List of Runs (angles in degrees, time in seconds):

  # Type    Start    End  Width  t~exp~   \w     \q     \k     \f   Frames
#--------------------------------------------------------------------------
  1  \w    -19.00  12.00   1.00    1.00    --    0.00 104.00 -64.00   31
  2  \w     11.00  82.00   1.00    2.00    --   54.00-104.00-165.00   71
  3  \w     70.00  96.00   1.00    2.00    --  108.00-104.00-165.00   26
  4  \w    104.00 169.00   1.00    2.00    --  108.00 104.00 -64.00   65
  5  \w    -21.00   7.00   1.00    1.00    --    0.00 -77.00 150.00   28
  6  \w    -16.00  24.00   1.00    1.00    --    0.00 -77.00  90.00   40
  7  \w     -4.00  21.00   1.00    1.00    --    0.00 -77.00-180.00   25
  8  \w    -13.00  40.00   1.00    1.00    --    0.00  77.00  60.00   53
  9  \w     89.00 115.00   1.00    2.00    --   54.00  57.00-120.00   26
 10  \w    -16.00  57.00   1.00    2.00    --   54.00 -77.00-120.00   73
 11  \w     19.00  74.00   1.00    2.00    --   54.00 -57.00  90.00   55
 12  \w    -19.00  98.00   1.00    2.00    --   54.00 -19.00 -90.00  117
 13  \w     42.00 122.00   1.00    2.00    --   54.00  57.00  90.00   80
 14  \w     38.00 103.00   1.00    2.00    --   54.00-125.00  60.00   65
 15  \w     33.00  64.00   1.00    2.00    --   54.00-125.00   0.00   31
 16  \w     87.00 174.00   1.00    2.00    --  108.00  50.00 -90.00   87
 17  \w     36.00 109.00   1.00    2.00    --  108.00-111.00 150.00   73
 18  \w    105.00 177.00   1.00    2.00    --  108.00 111.00   0.00   72
 19  \w    107.00 134.00   1.00    2.00    --  108.00  77.00 -90.00   27
 20  \w    120.00 146.00   1.00    2.00    --  108.00 111.00 -30.00   26
 21  \w     54.00 125.00   1.00    2.00    --  108.00 -50.00 -30.00   71
 22  \w    108.00 174.00   1.00    2.00    --  108.00  77.00 -30.00   66
 23  \w    110.00 137.00   1.00    2.00    --  108.00 178.00-180.00   27
 24  \w     67.00  93.00   1.00    2.00    --  108.00 178.00-180.00   26
 25  \w     71.00 105.00   1.00    2.00    --  108.00-111.00 -60.00   34
 26  \w     77.00 123.00   1.00    2.00    --  108.00 -50.00-120.00   46
 27  \w     81.00 106.00   1.00    2.00    --  108.00-111.00 -30.00   25
 28  \w    150.00 175.00   1.00    2.00    --  108.00 111.00 -30.00   25
 29  \w     49.00 107.00   1.00    2.00    --  108.00 -91.00   0.00   58
 30  \w     44.00  69.00   1.00    2.00    --  108.00 -50.00-120.00   25
 31  \w     37.00  71.00   1.00    2.00    --  108.00-111.00 -30.00   34
 32  \w    124.00 163.00   1.00    2.00    --  108.00  50.00 120.00   39
 33  \w     36.00  62.00   1.00    2.00    --  108.00 -91.00 150.00   26
 34  \w     70.00  96.00   1.00    2.00    --  108.00 -50.00-180.00   26
 35  \w     75.00 151.00   1.00    2.00    --  108.00  25.00  60.00   76
;
_diffrn_measurement_device 'four-circle diffractometer'
_diffrn_measurement_device_type 'SuperNova, Dual, Cu at home/near, Eos'
_diffrn_measurement_method '\w scans'
_diffrn_orient_matrix_type 'CrysAlisPro convention (1999,Acta A55,543-557)'
_diffrn_orient_matrix_UB_11 0.1593984000
_diffrn_orient_matrix_UB_12 0.0288603000
_diffrn_orient_matrix_UB_13 0.0478988000
_diffrn_orient_matrix_UB_21 -0.0325846000
_diffrn_orient_matrix_UB_22 0.0389986000
_diffrn_orient_matrix_UB_23 0.1016718000
_diffrn_orient_matrix_UB_31 -0.0304903000
_diffrn_orient_matrix_UB_32 -0.1337174000
_diffrn_orient_matrix_UB_33 0.0309258000
_diffrn_radiation_monochromator mirror
_diffrn_radiation_probe x-ray
_diffrn_radiation_type 'Cu K\a'
_diffrn_radiation_wavelength 1.54184
_diffrn_reflns_av_R_equivalents 0.0320
_diffrn_reflns_av_unetI/netI 0.0435
_diffrn_reflns_limit_h_max 11
_diffrn_reflns_limit_h_min -11
_diffrn_reflns_limit_k_max 11
_diffrn_reflns_limit_k_min -13
_diffrn_reflns_limit_l_max 16
_diffrn_reflns_limit_l_min -15
_diffrn_reflns_number 10015
_diffrn_reflns_theta_full 67.07
_diffrn_reflns_theta_max 67.08
_diffrn_reflns_theta_min 4.75
_diffrn_source 'micro-focus sealed X-ray tube'
_diffrn_source_type 'SuperNova (Cu) X-ray Source'
_exptl_absorpt_coefficient_mu 2.123
_exptl_absorpt_correction_T_max 1.00000
_exptl_absorpt_correction_T_min 0.92222
_exptl_absorpt_correction_type multi-scan
_exptl_absorpt_process_details
;
CrysAlisPro 1.171.40.84a (Rigaku Oxford Diffraction, 2020)
Empirical absorption correction using spherical harmonics,
implemented in SCALE3 ABSPACK scaling algorithm.
;
_exptl_crystal_colour yellow
_exptl_crystal_density_diffrn 1.203
_exptl_crystal_density_method 'not measured'
_exptl_crystal_description prism
_exptl_crystal_F_000 538
_exptl_crystal_size_max 0.16
_exptl_crystal_size_mid 0.11
_exptl_crystal_size_min 0.07
_refine_diff_density_max 0.913
_refine_diff_density_min -0.497
_refine_diff_density_rms 0.090
_refine_ls_extinction_method none
_refine_ls_goodness_of_fit_ref 1.054
_refine_ls_hydrogen_treatment mixed
_refine_ls_matrix_type full
_refine_ls_number_parameters 350
_refine_ls_number_reflns 5070
_refine_ls_number_restraints 23
_refine_ls_restrained_S_all 1.060
_refine_ls_R_factor_all 0.0815
_refine_ls_R_factor_gt 0.0677
_refine_ls_shift/su_max 0.007
_refine_ls_shift/su_mean 0.000
_refine_ls_structure_factor_coef Fsqd
_refine_ls_weighting_details 'calc w=1/[\s^2^(Fo^2^)+(0.1196P)^2^+1.4681P] where P=(Fo^2^+2Fc^2^)/3'
_refine_ls_weighting_scheme calc
_refine_ls_wR_factor_gt 0.1921
_refine_ls_wR_factor_ref 0.2079
_reflns_number_gt 4118
_reflns_number_total 5070
_reflns_threshold_expression >2sigma(I)
_cod_data_source_file d4cc01984a2.cif
_cod_data_source_block exp_1357
_cod_depositor_comments 'Adding full bibliography for 7133196--7133198.cif.'
_cod_original_cell_volume 1425.67(16)
_cod_original_formula_sum 'C29.60 H25.20 Cl1.20 N O3 P'
_cod_database_code 7133198
_diffrn_oxdiff_digest_frames
;
0192709b5a6f92c48f1d603c06eaebf1070002832b7
;
_reflns_odcompleteness_completeness 99.94
_reflns_odcompleteness_iscentric 1
_reflns_odcompleteness_theta 66.97
_olex2_refinement_description
;
1. Fixed Uiso
 At 1.2 times of:
  All C(H) groups, All C(H,H) groups, All N(H) groups
 At 1.5 times of:
  All C(H,H,H) groups
2. Restrained distances
 Cl1'-C30' = Cl2'-C30'
 1.7 with sigma of 0.01
 Cl1-C30 = Cl2-C30
 1.7 with sigma of 0.01
 Cl1'-Cl2' \\sim Cl1-Cl2
 with sigma of 0.01
3. Uiso/Uaniso restraints and constraints
Uanis(Cl1) \\sim Ueq, Uanis(Cl2) \\sim Ueq, Uanis(C30) \\sim Ueq: with sigma of 0.005 and sigma for terminal atoms of 0.01
Uanis(C30') = Uanis(C30)
Uanis(Cl2') = Uanis(Cl1')
4. Others
 Fixed Sof: C30(0.5) H30A(0.5) H30B(0.5) Cl2(0.5) Cl1(0.5) Cl1'(0.1) Cl2'(0.1)
 C30'(0.1) H30C(0.1) H30D(0.1)
5.a Secondary CH2 refined with riding coordinates:
 C30(H30A,H30B), C30'(H30C,H30D)
5.b Aromatic/amide H refined with riding coordinates:
 N1(H1), C22(H22), C10(H10), C9(H9), C18(H18), C24(H24), C20(H20), C19(H19),
 C12(H12), C21(H21), C16(H16), C2(H2), C5(H5), C15(H15), C25(H25), C13(H13),
 C28(H28), C26(H26), C3(H3), C4(H4), C27(H27)
5.c Idealised Me refined as rotating group:
 C17(H17A,H17B,H17C)
;
_oxdiff_exptl_absorpt_empirical_details
;
Empirical correction (ABSPACK) includes:
- Absorption correction using spherical harmonics
- Frame scaling
;
_oxdiff_exptl_absorpt_empirical_full_max 1.183
_oxdiff_exptl_absorpt_empirical_full_min 0.849

loop_
_space_group_symop_id
_space_group_symop_operation_xyz
1 'x, y, z'
2 '-x, -y, -z'

loop_
_atom_site_label
_atom_site_type_symbol
_atom_site_fract_x
_atom_site_fract_y
_atom_site_fract_z
_atom_site_U_iso_or_equiv
_atom_site_adp_type
_atom_site_occupancy
_atom_site_symmetry_multiplicity
_atom_site_calc_flag
_atom_site_refinement_flags
_atom_site_disorder_assembly
_atom_site_disorder_group
P1 P 0.37764(8) 0.66027(6) 0.58360(5) 0.0210(2) Uani 1 1 d . . .
O1 O 0.3350(2) 0.53119(18) 0.53792(16) 0.0272(5) Uani 1 1 d . . .
O2 O 0.6050(2) 0.95407(19) 0.64160(18) 0.0333(5) Uani 1 1 d . . .
N1 N 0.6414(3) 0.6632(2) 0.58091(19) 0.0255(6) Uani 1 1 d . . .
H1 H 0.6144 0.5867 0.5592 0.031 Uiso 1 1 calc R . .
O3 O 0.6607(3) 0.9403(3) -0.00129(19) 0.0515(7) Uani 1 1 d . . .
C23 C 0.2470(3) 0.7348(3) 0.5346(2) 0.0224(6) Uani 1 1 d . . .
C7 C 0.5581(3) 0.7473(3) 0.5574(2) 0.0229(6) Uani 1 1 d . . .
C29 C 0.3944(3) 0.6634(3) 0.7196(2) 0.0252(6) Uani 1 1 d . . .
C22 C 0.1157(3) 0.6556(3) 0.4836(2) 0.0290(7) Uani 1 1 d . . .
H22 H 0.1023 0.5715 0.4747 0.035 Uiso 1 1 calc R . .
C11 C 0.6247(3) 0.7986(3) 0.2805(2) 0.0279(7) Uani 1 1 d . . .
C10 C 0.6170(3) 0.7535(3) 0.3816(2) 0.0253(6) Uani 1 1 d . . .
H10 H 0.6626 0.6950 0.3993 0.030 Uiso 1 1 calc R . .
C9 C 0.5515(3) 0.7876(3) 0.4505(2) 0.0250(6) Uani 1 1 d . . .
H9 H 0.4978 0.8400 0.4316 0.030 Uiso 1 1 calc R . .
C6 C 0.7686(3) 0.7236(3) 0.6425(2) 0.0261(6) Uani 1 1 d . . .
C1 C 0.7784(3) 0.8439(3) 0.6721(2) 0.0285(7) Uani 1 1 d . . .
C8 C 0.6444(3) 0.8649(3) 0.6293(2) 0.0253(6) Uani 1 1 d . . .
C18 C 0.2670(3) 0.8612(3) 0.5467(2) 0.0287(7) Uani 1 1 d . . .
H18 H 0.3540 0.9149 0.5803 0.034 Uiso 1 1 calc R . .
C24 C 0.3689(3) 0.7542(3) 0.7772(2) 0.0297(7) Uani 1 1 d . . .
H24 H 0.3482 0.8203 0.7463 0.036 Uiso 1 1 calc R . .
C20 C 0.0254(4) 0.8270(3) 0.4585(3) 0.0369(8) Uani 1 1 d . . .
H20 H -0.0486 0.8582 0.4336 0.044 Uiso 1 1 calc R . .
C19 C 0.1557(4) 0.9057(3) 0.5080(3) 0.0350(8) Uani 1 1 d . . .
H19 H 0.1690 0.9899 0.5154 0.042 Uiso 1 1 calc R . .
C12 C 0.5453(4) 0.8744(3) 0.2385(2) 0.0346(7) Uani 1 1 d . . .
H12 H 0.4831 0.8957 0.2750 0.041 Uiso 1 1 calc R . .
C14 C 0.6531(4) 0.8881(3) 0.0892(2) 0.0366(8) Uani 1 1 d . . .
C21 C 0.0053(4) 0.7017(3) 0.4461(3) 0.0372(8) Uani 1 1 d . . .
H21 H -0.0822 0.6485 0.4127 0.045 Uiso 1 1 calc R . .
C16 C 0.7154(4) 0.7681(3) 0.2229(3) 0.0334(7) Uani 1 1 d . . .
H16 H 0.7675 0.7168 0.2484 0.040 Uiso 1 1 calc R . .
C2 C 0.9033(4) 0.9225(3) 0.7333(3) 0.0397(8) Uani 1 1 d . . .
H2 H 0.9105 1.0034 0.7520 0.048 Uiso 1 1 calc R . .
C5 C 0.8810(3) 0.6758(3) 0.6758(3) 0.0351(7) Uani 1 1 d . . .
H5 H 0.8746 0.5949 0.6578 0.042 Uiso 1 1 calc R . .
C15 C 0.7301(4) 0.8124(3) 0.1280(3) 0.0388(8) Uani 1 1 d . . .
H15 H 0.7917 0.7909 0.0910 0.047 Uiso 1 1 calc R . .
C25 C 0.3743(4) 0.7467(3) 0.8808(3) 0.0368(8) Uani 1 1 d . . .
H25 H 0.3560 0.8072 0.9189 0.044 Uiso 1 1 calc R . .
C13 C 0.5582(4) 0.9173(3) 0.1445(3) 0.0380(8) Uani 1 1 d . . .
H13 H 0.5036 0.9661 0.1175 0.046 Uiso 1 1 calc R . .
C28 C 0.4279(5) 0.5660(3) 0.7663(3) 0.0445(9) Uani 1 1 d . . .
H28 H 0.4462 0.5054 0.7283 0.053 Uiso 1 1 calc R . .
C26 C 0.4071(5) 0.6490(4) 0.9275(3) 0.0486(10) Uani 1 1 d . . .
H26 H 0.4108 0.6440 0.9969 0.058 Uiso 1 1 calc R . .
C3 C 1.0141(4) 0.8765(4) 0.7646(3) 0.0504(10) Uani 1 1 d . . .
H3 H 1.0981 0.9268 0.8046 0.061 Uiso 1 1 calc R . .
C4 C 1.0018(4) 0.7547(4) 0.7367(3) 0.0482(10) Uani 1 1 d . . .
H4 H 1.0779 0.7254 0.7600 0.058 Uiso 1 1 calc R . .
C27 C 0.4338(6) 0.5596(4) 0.8710(3) 0.0587(12) Uani 1 1 d . . .
H27 H 0.4561 0.4944 0.9025 0.070 Uiso 1 1 calc R . .
C17 C 0.7442(6) 0.9032(5) -0.0657(3) 0.0662(13) Uani 1 1 d . . .
H17A H 0.8438 0.9320 -0.0348 0.099 Uiso 1 1 calc R . .
H17B H 0.7322 0.9380 -0.1298 0.099 Uiso 1 1 calc R . .
H17C H 0.7127 0.8148 -0.0758 0.099 Uiso 1 1 calc R . .
C30 C 0.1280(13) 0.6906(12) 0.2070(9) 0.121(5) Uani 0.50 1 d PDU A 1
H30A H 0.1432 0.7436 0.2678 0.145 Uiso 0.50 1 calc PR A 1
H30B H 0.2060 0.6554 0.2129 0.145 Uiso 0.50 1 calc PR A 1
Cl2 Cl 0.1359(4) 0.7796(3) 0.1049(3) 0.1078(11) Uani 0.50 1 d PDU A 1
Cl1 Cl -0.0333(4) 0.5709(3) 0.2008(3) 0.0889(9) Uani 0.50 1 d PDU A 1
Cl1' Cl 0.229(3) 0.611(2) 0.1988(19) 0.154(7) Uani 0.10 1 d PD B 2
Cl2' Cl -0.004(2) 0.638(2) 0.0458(19) 0.154(7) Uani 0.10 1 d PD B 2
C30' C 0.157(5) 0.704(2) 0.124(5) 0.121(5) Uani 0.10 1 d PD B 2
H30C H 0.2265 0.7445 0.0826 0.145 Uiso 0.10 1 calc PR B 2
H30D H 0.1463 0.7676 0.1682 0.145 Uiso 0.10 1 calc PR B 2

loop_
_atom_site_aniso_label
_atom_site_aniso_U_11
_atom_site_aniso_U_22
_atom_site_aniso_U_33
_atom_site_aniso_U_23
_atom_site_aniso_U_13
_atom_site_aniso_U_12
P1 0.0207(4) 0.0188(4) 0.0245(4) -0.0010(3) 0.0030(3) 0.0084(3)
O1 0.0255(11) 0.0209(10) 0.0359(12) -0.0042(8) 0.0025(9) 0.0102(8)
O2 0.0317(12) 0.0246(11) 0.0451(13) -0.0093(9) 0.0100(10) 0.0099(9)
N1 0.0229(13) 0.0252(12) 0.0292(13) -0.0050(10) 0.0002(10) 0.0112(10)
O3 0.0669(19) 0.0535(16) 0.0317(14) 0.0077(12) 0.0162(13) 0.0113(14)
C23 0.0211(14) 0.0248(14) 0.0245(14) 0.0014(11) 0.0071(11) 0.0102(11)
C7 0.0229(14) 0.0222(13) 0.0264(15) -0.0014(11) 0.0053(11) 0.0107(11)
C29 0.0231(15) 0.0251(14) 0.0250(15) 0.0008(11) 0.0012(12) 0.0055(12)
C22 0.0277(16) 0.0253(15) 0.0351(17) 0.0022(12) 0.0040(13) 0.0106(12)
C11 0.0298(16) 0.0243(14) 0.0299(16) -0.0043(12) 0.0063(13) 0.0088(12)
C10 0.0243(15) 0.0242(14) 0.0283(15) -0.0020(12) 0.0025(12) 0.0103(12)
C9 0.0226(14) 0.0236(14) 0.0296(16) 0.0005(12) 0.0037(12) 0.0089(11)
C6 0.0209(14) 0.0316(15) 0.0261(15) -0.0014(12) 0.0053(12) 0.0084(12)
C1 0.0221(15) 0.0324(16) 0.0290(16) -0.0048(12) 0.0056(12) 0.0054(12)
C8 0.0210(14) 0.0276(15) 0.0268(15) -0.0039(12) 0.0075(12) 0.0054(12)
C18 0.0267(16) 0.0241(14) 0.0371(17) 0.0022(12) 0.0062(13) 0.0106(12)
C24 0.0282(16) 0.0326(16) 0.0300(16) 0.0011(13) 0.0034(13) 0.0130(13)
C20 0.0287(17) 0.0376(18) 0.051(2) 0.0094(15) 0.0037(15) 0.0204(14)
C19 0.0353(18) 0.0262(15) 0.050(2) 0.0079(14) 0.0120(15) 0.0165(14)
C12 0.047(2) 0.0329(17) 0.0299(16) -0.0014(13) 0.0084(15) 0.0203(15)
C14 0.044(2) 0.0320(17) 0.0270(16) 0.0007(13) 0.0078(14) 0.0024(15)
C21 0.0251(17) 0.0363(17) 0.047(2) 0.0019(15) -0.0038(14) 0.0106(14)
C16 0.0325(17) 0.0369(17) 0.0341(17) -0.0008(14) 0.0083(14) 0.0147(14)
C2 0.0292(17) 0.0395(18) 0.043(2) -0.0129(15) 0.0048(15) 0.0013(14)
C5 0.0260(16) 0.0433(19) 0.0381(18) -0.0019(15) 0.0011(14) 0.0165(14)
C15 0.0372(19) 0.047(2) 0.0330(18) -0.0031(15) 0.0142(15) 0.0099(16)
C25 0.0388(19) 0.0426(19) 0.0288(17) -0.0021(14) 0.0057(14) 0.0129(15)
C13 0.055(2) 0.0314(17) 0.0304(17) 0.0006(13) 0.0042(15) 0.0186(16)
C28 0.068(3) 0.0321(18) 0.0341(19) 0.0007(14) -0.0014(17) 0.0222(18)
C26 0.069(3) 0.045(2) 0.0235(17) 0.0042(15) 0.0023(17) 0.0086(19)
C3 0.0276(18) 0.058(2) 0.053(2) -0.0172(19) -0.0077(16) 0.0041(17)
C4 0.0248(17) 0.062(2) 0.057(2) -0.0031(19) -0.0033(16) 0.0180(17)
C27 0.100(4) 0.038(2) 0.037(2) 0.0094(17) -0.003(2) 0.027(2)
C17 0.070(3) 0.089(3) 0.041(2) 0.015(2) 0.028(2) 0.017(3)
C30 0.116(6) 0.133(7) 0.110(6) 0.000(5) 0.035(5) 0.027(5)
Cl2 0.112(3) 0.085(2) 0.133(3) 0.009(2) 0.050(2) 0.0256(19)
Cl1 0.090(2) 0.0765(17) 0.110(2) 0.0045(16) 0.0290(17) 0.0346(15)
Cl1' 0.162(16) 0.114(11) 0.140(13) 0.050(10) -0.009(12) -0.009(10)
Cl2' 0.162(16) 0.114(11) 0.140(13) 0.050(10) -0.009(12) -0.009(10)
C30' 0.116(6) 0.133(7) 0.110(6) 0.000(5) 0.035(5) 0.027(5)

loop_
_atom_type_symbol
_atom_type_description
_atom_type_scat_dispersion_real
_atom_type_scat_dispersion_imag
_atom_type_scat_source
C C 0.0181 0.0091 'International Tables Vol C Tables 4.2.6.8 and 6.1.1.4'
H H 0.0000 0.0000 'International Tables Vol C Tables 4.2.6.8 and 6.1.1.4'
Cl Cl 0.3639 0.7018 'International Tables Vol C Tables 4.2.6.8 and 6.1.1.4'
N N 0.0311 0.0180 'International Tables Vol C Tables 4.2.6.8 and 6.1.1.4'
O O 0.0492 0.0322 'International Tables Vol C Tables 4.2.6.8 and 6.1.1.4'
P P 0.2955 0.4335 'International Tables Vol C Tables 4.2.6.8 and 6.1.1.4'

loop_
_geom_angle_atom_site_label_1
_geom_angle_atom_site_label_2
_geom_angle_atom_site_label_3
_geom_angle
_geom_angle_site_symmetry_1
_geom_angle_site_symmetry_3
_geom_angle_publ_flag
O1 P1 C23 110.82(13) . . ?
O1 P1 C7 109.21(12) . . ?
O1 P1 C29 111.14(13) . . ?
C23 P1 C7 110.77(13) . . ?
C29 P1 C23 108.69(14) . . ?
C29 P1 C7 106.12(13) . . ?
C7 N1 H1 125.0 . . ?
C6 N1 H1 125.0 . . ?
C6 N1 C7 110.0(2) . . ?
C14 O3 C17 117.1(3) . . ?
C22 C23 P1 115.2(2) . . ?
C18 C23 P1 125.2(2) . . ?
C18 C23 C22 119.5(3) . . ?
N1 C7 P1 103.67(19) . . ?
N1 C7 C9 114.7(2) . . ?
N1 C7 C8 103.3(2) . . ?
C9 C7 P1 112.0(2) . . ?
C9 C7 C8 106.7(2) . . ?
C8 C7 P1 116.35(19) . . ?
C24 C29 P1 123.2(2) . . ?
C28 C29 P1 117.0(2) . . ?
C28 C29 C24 119.7(3) . . ?
C23 C22 H22 119.8 . . ?
C21 C22 C23 120.4(3) . . ?
C21 C22 H22 119.8 . . ?
C12 C11 C10 122.7(3) . . ?
C16 C11 C10 119.7(3) . . ?
C16 C11 C12 117.6(3) . . ?
C11 C10 H10 116.7 . . ?
C9 C10 C11 126.7(3) . . ?
C9 C10 H10 116.7 . . ?
C7 C9 H9 117.7 . . ?
C10 C9 C7 124.6(3) . . ?
C10 C9 H9 117.7 . . ?
N1 C6 C1 112.4(3) . . ?
N1 C6 C5 126.7(3) . . ?
C1 C6 C5 120.9(3) . . ?
C6 C1 C8 108.3(3) . . ?
C6 C1 C2 121.0(3) . . ?
C2 C1 C8 130.7(3) . . ?
O2 C8 C7 125.3(3) . . ?
O2 C8 C1 129.6(3) . . ?
C1 C8 C7 105.0(2) . . ?
C23 C18 H18 120.4 . . ?
C19 C18 C23 119.3(3) . . ?
C19 C18 H18 120.4 . . ?
C29 C24 H24 119.9 . . ?
C25 C24 C29 120.3(3) . . ?
C25 C24 H24 119.9 . . ?
C19 C20 H20 120.1 . . ?
C19 C20 C21 119.8(3) . . ?
C21 C20 H20 120.1 . . ?
C18 C19 H19 119.4 . . ?
C20 C19 C18 121.1(3) . . ?
C20 C19 H19 119.4 . . ?
C11 C12 H12 119.5 . . ?
C13 C12 C11 121.0(3) . . ?
C13 C12 H12 119.5 . . ?
O3 C14 C15 125.5(3) . . ?
O3 C14 C13 114.8(3) . . ?
C15 C14 C13 119.7(3) . . ?
C22 C21 H21 120.0 . . ?
C20 C21 C22 119.9(3) . . ?
C20 C21 H21 120.0 . . ?
C11 C16 H16 119.1 . . ?
C11 C16 C15 121.7(3) . . ?
C15 C16 H16 119.1 . . ?
C1 C2 H2 121.0 . . ?
C3 C2 C1 118.1(3) . . ?
C3 C2 H2 121.0 . . ?
C6 C5 H5 121.6 . . ?
C4 C5 C6 116.8(3) . . ?
C4 C5 H5 121.6 . . ?
C14 C15 C16 119.7(3) . . ?
C14 C15 H15 120.2 . . ?
C16 C15 H15 120.2 . . ?
C24 C25 H25 120.0 . . ?
C26 C25 C24 120.1(3) . . ?
C26 C25 H25 120.0 . . ?
C12 C13 C14 120.3(3) . . ?
C12 C13 H13 119.8 . . ?
C14 C13 H13 119.8 . . ?
C29 C28 H28 120.3 . . ?
C29 C28 C27 119.5(3) . . ?
C27 C28 H28 120.3 . . ?
C25 C26 H26 120.1 . . ?
C27 C26 C25 119.9(3) . . ?
C27 C26 H26 120.1 . . ?
C2 C3 H3 119.8 . . ?
C2 C3 C4 120.5(3) . . ?
C4 C3 H3 119.8 . . ?
C5 C4 C3 122.7(3) . . ?
C5 C4 H4 118.7 . . ?
C3 C4 H4 118.7 . . ?
C28 C27 H27 119.7 . . ?
C26 C27 C28 120.5(3) . . ?
C26 C27 H27 119.7 . . ?
O3 C17 H17A 109.5 . . ?
O3 C17 H17B 109.5 . . ?
O3 C17 H17C 109.5 . . ?
H17A C17 H17B 109.5 . . ?
H17A C17 H17C 109.5 . . ?
H17B C17 H17C 109.5 . . ?
H30A C30 H30B 107.6 . . ?
Cl2 C30 H30A 108.6 . . ?
Cl2 C30 H30B 108.6 . . ?
Cl2 C30 Cl1 114.7(6) . . ?
Cl1 C30 H30A 108.6 . . ?
Cl1 C30 H30B 108.6 . . ?
Cl1' C30' Cl2' 118.4(11) . . ?
Cl1' C30' H30C 107.7 . . ?
Cl1' C30' H30D 107.7 . . ?
Cl2' C30' H30C 107.7 . . ?
Cl2' C30' H30D 107.7 . . ?
H30C C30' H30D 107.1 . . ?

loop_
_geom_bond_atom_site_label_1
_geom_bond_atom_site_label_2
_geom_bond_distance
_geom_bond_site_symmetry_2
_geom_bond_publ_flag
P1 O1 1.491(2) . ?
P1 C23 1.807(3) . ?
P1 C7 1.856(3) . ?
P1 C29 1.806(3) . ?
O2 C8 1.214(4) . ?
N1 H1 0.8600 . ?
N1 C7 1.456(4) . ?
N1 C6 1.365(4) . ?
O3 C14 1.367(4) . ?
O3 C17 1.431(5) . ?
C23 C22 1.397(4) . ?
C23 C18 1.397(4) . ?
C7 C9 1.513(4) . ?
C7 C8 1.564(4) . ?
C29 C24 1.389(4) . ?
C29 C28 1.388(4) . ?
C22 H22 0.9300 . ?
C22 C21 1.385(4) . ?
C11 C10 1.466(4) . ?
C11 C12 1.409(4) . ?
C11 C16 1.392(4) . ?
C10 H10 0.9300 . ?
C10 C9 1.328(4) . ?
C9 H9 0.9300 . ?
C6 C1 1.392(4) . ?
C6 C5 1.402(4) . ?
C1 C8 1.455(4) . ?
C1 C2 1.407(4) . ?
C18 H18 0.9300 . ?
C18 C19 1.386(4) . ?
C24 H24 0.9300 . ?
C24 C25 1.388(5) . ?
C20 H20 0.9300 . ?
C20 C19 1.382(5) . ?
C20 C21 1.385(5) . ?
C19 H19 0.9300 . ?
C12 H12 0.9300 . ?
C12 C13 1.374(5) . ?
C14 C15 1.378(5) . ?
C14 C13 1.400(5) . ?
C21 H21 0.9300 . ?
C16 H16 0.9300 . ?
C16 C15 1.392(5) . ?
C2 H2 0.9300 . ?
C2 C3 1.371(6) . ?
C5 H5 0.9300 . ?
C5 C4 1.382(5) . ?
C15 H15 0.9300 . ?
C25 H25 0.9300 . ?
C25 C26 1.388(5) . ?
C13 H13 0.9300 . ?
C28 H28 0.9300 . ?
C28 C27 1.402(5) . ?
C26 H26 0.9300 . ?
C26 C27 1.374(6) . ?
C3 H3 0.9300 . ?
C3 C4 1.396(6) . ?
C4 H4 0.9300 . ?
C27 H27 0.9300 . ?
C17 H17A 0.9600 . ?
C17 H17B 0.9600 . ?
C17 H17C 0.9600 . ?
C30 H30A 0.9700 . ?
C30 H30B 0.9700 . ?
C30 Cl2 1.719(9) . ?
C30 Cl1 1.745(9) . ?
Cl1' C30' 1.707(10) . ?
Cl2' C30' 1.710(10) . ?
C30' H30C 0.9700 . ?
C30' H30D 0.9700 . ?

loop_
_geom_torsion_atom_site_label_1
_geom_torsion_atom_site_label_2
_geom_torsion_atom_site_label_3
_geom_torsion_atom_site_label_4
_geom_torsion
_geom_torsion_site_symmetry_1
_geom_torsion_site_symmetry_2
_geom_torsion_site_symmetry_3
_geom_torsion_site_symmetry_4
_geom_torsion_publ_flag
P1 C23 C22 C21 177.5(3) . . . . ?
P1 C23 C18 C19 -177.9(2) . . . . ?
P1 C7 C9 C10 -119.1(3) . . . . ?
P1 C7 C8 O2 -59.5(4) . . . . ?
P1 C7 C8 C1 122.6(2) . . . . ?
P1 C29 C24 C25 175.7(3) . . . . ?
P1 C29 C28 C27 -176.2(3) . . . . ?
O1 P1 C23 C22 14.6(3) . . . . ?
O1 P1 C23 C18 -167.3(2) . . . . ?
O1 P1 C7 N1 -45.8(2) . . . . ?
O1 P1 C7 C9 78.4(2) . . . . ?
O1 P1 C7 C8 -158.5(2) . . . . ?
O1 P1 C29 C24 -150.2(3) . . . . ?
O1 P1 C29 C28 26.7(3) . . . . ?
N1 C7 C9 C10 -1.3(4) . . . . ?
N1 C7 C8 O2 -172.4(3) . . . . ?
N1 C7 C8 C1 9.7(3) . . . . ?
N1 C6 C1 C8 1.9(4) . . . . ?
N1 C6 C1 C2 -178.0(3) . . . . ?
N1 C6 C5 C4 178.8(3) . . . . ?
O3 C14 C15 C16 178.1(3) . . . . ?
O3 C14 C13 C12 -177.4(3) . . . . ?
C23 P1 C7 N1 -168.15(18) . . . . ?
C23 P1 C7 C9 -44.0(2) . . . . ?
C23 P1 C7 C8 79.2(2) . . . . ?
C23 P1 C29 C24 -28.0(3) . . . . ?
C23 P1 C29 C28 148.9(3) . . . . ?
C23 C22 C21 C20 0.5(5) . . . . ?
C23 C18 C19 C20 0.5(5) . . . . ?
C7 P1 C23 C22 135.9(2) . . . . ?
C7 P1 C23 C18 -45.9(3) . . . . ?
C7 P1 C29 C24 91.2(3) . . . . ?
C7 P1 C29 C28 -91.9(3) . . . . ?
C7 N1 C6 C1 4.9(3) . . . . ?
C7 N1 C6 C5 -175.5(3) . . . . ?
C29 P1 C23 C22 -107.8(2) . . . . ?
C29 P1 C23 C18 70.3(3) . . . . ?
C29 P1 C7 N1 74.0(2) . . . . ?
C29 P1 C7 C9 -161.8(2) . . . . ?
C29 P1 C7 C8 -38.6(2) . . . . ?
C29 C24 C25 C26 0.8(5) . . . . ?
C29 C28 C27 C26 -0.1(7) . . . . ?
C22 C23 C18 C19 0.2(5) . . . . ?
C11 C10 C9 C7 -174.0(3) . . . . ?
C11 C12 C13 C14 -1.2(5) . . . . ?
C11 C16 C15 C14 -0.2(5) . . . . ?
C10 C11 C12 C13 178.4(3) . . . . ?
C10 C11 C16 C15 -177.7(3) . . . . ?
C9 C7 C8 O2 66.3(4) . . . . ?
C9 C7 C8 C1 -111.6(3) . . . . ?
C6 N1 C7 P1 -130.8(2) . . . . ?
C6 N1 C7 C9 106.8(3) . . . . ?
C6 N1 C7 C8 -9.0(3) . . . . ?
C6 C1 C8 O2 174.9(3) . . . . ?
C6 C1 C8 C7 -7.3(3) . . . . ?
C6 C1 C2 C3 -1.2(5) . . . . ?
C6 C5 C4 C3 -0.1(6) . . . . ?
C1 C6 C5 C4 -1.6(5) . . . . ?
C1 C2 C3 C4 -0.5(6) . . . . ?
C8 C7 C9 C10 112.5(3) . . . . ?
C8 C1 C2 C3 178.8(3) . . . . ?
C18 C23 C22 C21 -0.7(5) . . . . ?
C24 C29 C28 C27 0.8(6) . . . . ?
C24 C25 C26 C27 -0.1(6) . . . . ?
C19 C20 C21 C22 0.2(6) . . . . ?
C12 C11 C10 C9 -8.6(5) . . . . ?
C12 C11 C16 C15 1.3(5) . . . . ?
C21 C20 C19 C18 -0.7(5) . . . . ?
C16 C11 C10 C9 170.3(3) . . . . ?
C16 C11 C12 C13 -0.6(5) . . . . ?
C2 C1 C8 O2 -5.1(6) . . . . ?
C2 C1 C8 C7 172.7(3) . . . . ?
C2 C3 C4 C5 1.2(7) . . . . ?
C5 C6 C1 C8 -177.7(3) . . . . ?
C5 C6 C1 C2 2.3(5) . . . . ?
C15 C14 C13 C12 2.2(5) . . . . ?
C25 C26 C27 C28 -0.2(7) . . . . ?
C13 C14 C15 C16 -1.6(5) . . . . ?
C28 C29 C24 C25 -1.1(5) . . . . ?
C17 O3 C14 C15 6.8(5) . . . . ?
C17 O3 C14 C13 -173.5(4) . . . . ?
